data_4103492
loop_
_publ_author_name
'Ramesh Giri'
'John F. Hartwig'

_publ_contact_author
; 
Danielle L. Gray 
University of Illinois 
School of Chemical Sciences, Box 59-1 
505 South Mathews Avenue 
Urbana, Illinois  61801 
USA 
;
_publ_contact_author_email dgray@illinois.edu
_publ_contact_author_fax '1  217 244 8068'
_publ_contact_author_phone '1  217 244 1708'
_publ_section_title
;
 Cu(I)-Amido Complexes in the Ullmann Reaction: Reactions of Cu(I)-Amido
 Complexes with Iodoarenes with and without Autocatalysis by CuI
;
_journal_name_full 'Journal of the American Chemical Society'
_journal_page_first 15860
_journal_page_last 15863
_journal_paper_doi 10.1021/ja105695s
_journal_volume 132
_journal_year 2010
_chemical_formula_moiety 'C36 H24 K N6, C24 H20 Cu N2'
_chemical_formula_sum 'C60 H44 Cu K N8'
_chemical_formula_weight 979.67
_chemical_name_systematic
; 
? 
;
_space_group_IT_number 14
_symmetry_cell_setting monoclinic
_symmetry_space_group_name_Hall '-P 2yn'
_symmetry_space_group_name_H-M 'P 1 21/n 1'
_atom_sites_solution_hydrogens geom
_atom_sites_solution_primary direct
_atom_sites_solution_secondary difmap
_audit_creation_method SHELXL-97
_audit_update_record
; 
? 
;
_cell_angle_alpha 90.00
_cell_angle_beta 100.536(3)
_cell_angle_gamma 90.00
_cell_formula_units_Z 4
_cell_length_a 10.4811(9)
_cell_length_b 25.167(2)
_cell_length_c 18.0748(14)
_cell_measurement_reflns_used 9998
_cell_measurement_temperature 193(2)
_cell_measurement_theta_max 26.23
_cell_measurement_theta_min 2.29
_cell_volume 4687.3(7)
_computing_cell_refinement 'SAINT V7.23A (Bruker, 2005)'
_computing_data_collection 'APEX2 V2.0-1 (Bruker, 2004)'
_computing_data_reduction
; 
SAINT V7.23A, XPREP V2005/2, SADABS V2007/4, TWINABS V2007/5 
(Bruker, 2005 & 2007) 
;
_computing_molecular_graphics
; 
SHELXTL V6.12 (Bruker, 2005), CrystalMaker v2.1.3 (CrystalMaker, 1994) 
;
_computing_publication_material 'XCIF V6.12 (Bruker, 2005)'
_computing_structure_refinement 'SHELXTL V6.12 (Bruker, 2005)'
_computing_structure_solution 'SHELXTL V6.12 (Bruker, 2005)'
_diffrn_ambient_temperature 193(2)
_diffrn_measured_fraction_theta_full 0.997
_diffrn_measured_fraction_theta_max 0.997
_diffrn_measurement_device 'Bruker Kappa/ApexII CCD'
_diffrn_measurement_method 'profile data from \f and \w scans'
_diffrn_radiation_monochromator graphite
_diffrn_radiation_source 'fine-focus sealed tube'
_diffrn_radiation_type MoK\a
_diffrn_radiation_wavelength 0.71073
_diffrn_radiation_wavelength_id ba45i2as
_diffrn_reflns_av_R_equivalents 0.0673
_diffrn_reflns_av_sigmaI/netI 0.0362
_diffrn_reflns_limit_h_max 12
_diffrn_reflns_limit_h_min -12
_diffrn_reflns_limit_k_max 30
_diffrn_reflns_limit_k_min -30
_diffrn_reflns_limit_l_max 21
_diffrn_reflns_limit_l_min -21
_diffrn_reflns_number 73918
_diffrn_reflns_theta_full 25.40
_diffrn_reflns_theta_max 25.40
_diffrn_reflns_theta_min 1.62
_exptl_absorpt_coefficient_mu 0.606
_exptl_absorpt_correction_T_max 0.9213
_exptl_absorpt_correction_T_min 0.8610
_exptl_absorpt_correction_type integration
_exptl_absorpt_process_details 'SHELXTL/XPREP V2005/2 (Bruker, 2005)'
_exptl_crystal_colour yellow
_exptl_crystal_density_diffrn 1.388
_exptl_crystal_density_method 'not measured'
_exptl_crystal_description prism
_exptl_crystal_F_000 2032
_exptl_crystal_id ba45i2as
_exptl_crystal_preparation
; 
The data crystal was mounted using oil (Parantone-N, Exxon) to a 
0.3 mm cryo-loop (Hampton Research) with the (0 0 1) scattering 
planes roughly normal to the spindle axis. 
;
_exptl_crystal_size_max 0.422
_exptl_crystal_size_mid 0.283
_exptl_crystal_size_min 0.18
_refine_diff_density_max 0.343
_refine_diff_density_min -0.400
_refine_diff_density_rms 0.053
_refine_ls_extinction_method none
_refine_ls_goodness_of_fit_ref 1.098
_refine_ls_hydrogen_treatment noref
_refine_ls_matrix_type full
_refine_ls_number_parameters 631
_refine_ls_number_reflns 8608
_refine_ls_number_restraints 0
_refine_ls_restrained_S_all 1.098
_refine_ls_R_factor_all 0.0594
_refine_ls_R_factor_gt 0.0412
_refine_ls_shift/su_max 0.002
_refine_ls_shift/su_mean 0.000
_refine_ls_structure_factor_coef Fsqd
_refine_ls_weighting_details 'calc w=1/[\s^2^(Fo^2^)+(0.0514P)^2^+3.0686P] where P=(Fo^2^+2Fc^2^)/3'
_refine_ls_weighting_scheme calc
_refine_ls_wR_factor_gt 0.1041
_refine_ls_wR_factor_ref 0.1124
_reflns_number_gt 6802
_reflns_number_total 8608
_reflns_threshold_expression >2sigma(I)
_cod_data_source_file ja105695s_si_003.cif
_cod_data_source_block ba45i2as
_cod_depositor_comments
;

2021-12-16
Z value and formula fixed to values more according to usual
chemical conventions.                 miguel
;
_cod_original_formula_sum 'C120 H88 Cu2 K2 N16'
_cod_original_formula_weight 1959.34
_cod_original_formula_moiety 'C72 H48 K2 N12, 2(C24 H20 Cu N2)'
_cod_original_formula_units_Z 2
_cod_original_sg_symbol_H-M 'P 1 21/n 1 '
_cod_database_code 4103492

loop_
_symmetry_equiv_pos_as_xyz
'x, y, z'
'-x+1/2, y+1/2, -z+1/2'
'-x, -y, -z'
'x-1/2, -y-1/2, z-1/2'

loop_
_atom_site_label
_atom_site_type_symbol
_atom_site_fract_x
_atom_site_fract_y
_atom_site_fract_z
_atom_site_U_iso_or_equiv
_atom_site_adp_type
_atom_site_occupancy
_atom_site_symmetry_multiplicity
_atom_site_calc_flag
_atom_site_refinement_flags
Cu1 Cu -0.04698(3) 0.175133(13) 0.185178(17) 0.02809(11) Uani 1 1 d .
N1 N -0.0307(2) 0.13629(9) 0.09988(12) 0.0271(5) Uani 1 1 d .
N2 N -0.0738(2) 0.21255(9) 0.27099(12) 0.0271(5) Uani 1 1 d .
C1 C 0.0796(3) 0.13938(10) 0.06678(14) 0.0246(6) Uani 1 1 d .
C2 C 0.2021(3) 0.14781(10) 0.11081(15) 0.0276(6) Uani 1 1 d .
H2 H 0.2106 0.1495 0.1640 0.033 Uiso 1 1 calc R
C3 C 0.3117(3) 0.15378(11) 0.07845(17) 0.0338(7) Uani 1 1 d .
H3 H 0.3938 0.1595 0.1097 0.041 Uiso 1 1 calc R
C4 C 0.3027(3) 0.15151(12) 0.00148(18) 0.0391(7) Uani 1 1 d .
H4 H 0.3781 0.1552 -0.0203 0.047 Uiso 1 1 calc R
C5 C 0.1825(3) 0.14372(12) -0.04365(16) 0.0367(7) Uani 1 1 d .
H5 H 0.1751 0.1426 -0.0968 0.044 Uiso 1 1 calc R
C6 C 0.0734(3) 0.13758(11) -0.01169(15) 0.0324(6) Uani 1 1 d .
H6 H -0.0082 0.1320 -0.0435 0.039 Uiso 1 1 calc R
C7 C -0.1282(2) 0.09978(10) 0.07057(13) 0.0236(5) Uani 1 1 d .
C8 C -0.1012(3) 0.04969(10) 0.04270(14) 0.0254(6) Uani 1 1 d .
H8 H -0.0146 0.0412 0.0382 0.031 Uiso 1 1 calc R
C9 C -0.1978(3) 0.01257(11) 0.02172(14) 0.0294(6) Uani 1 1 d .
H9 H -0.1765 -0.0212 0.0038 0.035 Uiso 1 1 calc R
C10 C -0.3252(3) 0.02374(12) 0.02639(15) 0.0324(6) Uani 1 1 d .
H10 H -0.3913 -0.0021 0.0125 0.039 Uiso 1 1 calc R
C11 C -0.3546(3) 0.07310(12) 0.05163(15) 0.0329(7) Uani 1 1 d .
H11 H -0.4422 0.0816 0.0538 0.040 Uiso 1 1 calc R
C12 C -0.2584(3) 0.11051(11) 0.07387(14) 0.0277(6) Uani 1 1 d .
H12 H -0.2810 0.1441 0.0917 0.033 Uiso 1 1 calc R
C13 C -0.2013(3) 0.22316(10) 0.27826(14) 0.0251(6) Uani 1 1 d .
C14 C -0.2964(3) 0.22894(10) 0.21320(15) 0.0303(6) Uani 1 1 d .
H14 H -0.2707 0.2282 0.1655 0.036 Uiso 1 1 calc R
C15 C -0.4259(3) 0.23565(11) 0.21629(17) 0.0369(7) Uani 1 1 d .
H15 H -0.4876 0.2382 0.1708 0.044 Uiso 1 1 calc R
C16 C -0.4674(3) 0.23879(11) 0.28485(18) 0.0389(7) Uani 1 1 d .
H16 H -0.5562 0.2446 0.2871 0.047 Uiso 1 1 calc R
C17 C -0.3753(3) 0.23323(11) 0.34965(17) 0.0364(7) Uani 1 1 d .
H17 H -0.4017 0.2348 0.3972 0.044 Uiso 1 1 calc R
C18 C -0.2462(3) 0.22548(11) 0.34703(15) 0.0313(6) Uani 1 1 d .
H18 H -0.1858 0.2216 0.3928 0.038 Uiso 1 1 calc R
C19 C 0.0292(3) 0.22554(10) 0.32810(13) 0.0246(6) Uani 1 1 d .
C20 C 0.0285(3) 0.26872(10) 0.37808(14) 0.0276(6) Uani 1 1 d .
H20 H -0.0481 0.2894 0.3750 0.033 Uiso 1 1 calc R
C21 C 0.1362(3) 0.28157(11) 0.43113(15) 0.0348(7) Uani 1 1 d .
H21 H 0.1319 0.3108 0.4638 0.042 Uiso 1 1 calc R
C22 C 0.2505(3) 0.25290(12) 0.43793(16) 0.0376(7) Uani 1 1 d .
H22 H 0.3241 0.2619 0.4748 0.045 Uiso 1 1 calc R
C23 C 0.2540(3) 0.21060(12) 0.38899(15) 0.0346(7) Uani 1 1 d .
H23 H 0.3316 0.1905 0.3922 0.042 Uiso 1 1 calc R
C24 C 0.1466(3) 0.19717(11) 0.33571(15) 0.0298(6) Uani 1 1 d .
H24 H 0.1522 0.1679 0.3033 0.036 Uiso 1 1 calc R
K1 K 0.31175(6) -0.01433(2) 0.48500(3) 0.02821(15) Uani 1 1 d .
N3 N 0.1227(2) 0.05614(9) 0.52154(12) 0.0304(5) Uani 1 1 d .
N4 N 0.1842(2) -0.03324(9) 0.60946(12) 0.0297(5) Uani 1 1 d .
N5 N 0.2554(2) -0.11509(9) 0.42024(12) 0.0269(5) Uani 1 1 d .
N6 N 0.1903(2) -0.02493(8) 0.33393(12) 0.0261(5) Uani 1 1 d .
N7 N 0.4420(2) 0.07460(9) 0.58271(12) 0.0281(5) Uani 1 1 d .
N8 N 0.5089(2) -0.02916(9) 0.61976(12) 0.0301(5) Uani 1 1 d .
C25 C 0.0888(3) 0.09915(12) 0.48068(15) 0.0342(7) Uani 1 1 d .
H25 H 0.0880 0.0970 0.4281 0.041 Uiso 1 1 calc R
C26 C 0.0540(3) 0.14742(12) 0.50908(16) 0.0351(7) Uani 1 1 d .
H26 H 0.0291 0.1768 0.4767 0.042 Uiso 1 1 calc R
C27 C 0.0566(3) 0.15141(11) 0.58444(16) 0.0334(6) Uani 1 1 d .
H27 H 0.0350 0.1840 0.6056 0.040 Uiso 1 1 calc R
C28 C 0.0916(2) 0.10705(10) 0.63074(15) 0.0265(6) Uani 1 1 d .
C29 C 0.0981(3) 0.10888(11) 0.71067(15) 0.0315(6) Uani 1 1 d .
H29 H 0.0794 0.1412 0.7337 0.038 Uiso 1 1 calc R
C30 C 0.1305(3) 0.06547(11) 0.75354(15) 0.0307(6) Uani 1 1 d .
H30 H 0.1349 0.0677 0.8064 0.037 Uiso 1 1 calc R
C31 C 0.1581(2) 0.01612(10) 0.72063(14) 0.0248(6) Uani 1 1 d .
C32 C 0.1877(3) -0.03016(11) 0.76440(15) 0.0306(6) Uani 1 1 d .
H32 H 0.1909 -0.0292 0.8172 0.037 Uiso 1 1 calc R
C33 C 0.2117(3) -0.07635(11) 0.72985(16) 0.0319(6) Uani 1 1 d .
H33 H 0.2298 -0.1082 0.7580 0.038 Uiso 1 1 calc R
C34 C 0.2092(3) -0.07578(11) 0.65253(15) 0.0320(6) Uani 1 1 d .
H34 H 0.2266 -0.1081 0.6292 0.038 Uiso 1 1 calc R
C35 C 0.1565(2) 0.01256(10) 0.64268(14) 0.0236(5) Uani 1 1 d .
C36 C 0.1227(2) 0.05940(10) 0.59665(14) 0.0244(6) Uani 1 1 d .
C37 C 0.2804(3) -0.15956(11) 0.45955(15) 0.0324(6) Uani 1 1 d .
H37 H 0.2895 -0.1573 0.5127 0.039 Uiso 1 1 calc R
C38 C 0.2941(3) -0.20926(11) 0.42843(16) 0.0355(7) Uani 1 1 d .
H38 H 0.3101 -0.2399 0.4594 0.043 Uiso 1 1 calc R
C39 C 0.2841(3) -0.21291(11) 0.35209(16) 0.0350(7) Uani 1 1 d .
H39 H 0.2949 -0.2462 0.3294 0.042 Uiso 1 1 calc R
C40 C 0.2576(3) -0.16716(10) 0.30742(15) 0.0272(6) Uani 1 1 d .
C41 C 0.2479(3) -0.16868(11) 0.22767(15) 0.0307(6) Uani 1 1 d .
H41 H 0.2619 -0.2012 0.2037 0.037 Uiso 1 1 calc R
C42 C 0.2193(3) -0.12456(11) 0.18621(14) 0.0301(6) Uani 1 1 d .
H42 H 0.2144 -0.1263 0.1333 0.036 Uiso 1 1 calc R
C43 C 0.1960(2) -0.07491(11) 0.21999(14) 0.0250(6) Uani 1 1 d .
C44 C 0.1585(3) -0.02905(11) 0.17762(15) 0.0304(6) Uani 1 1 d .
H44 H 0.1490 -0.0301 0.1244 0.037 Uiso 1 1 calc R
C45 C 0.1355(3) 0.01703(11) 0.21261(15) 0.0311(6) Uani 1 1 d .
H45 H 0.1074 0.0481 0.1845 0.037 Uiso 1 1 calc R
C46 C 0.1549(3) 0.01696(11) 0.29119(15) 0.0291(6) Uani 1 1 d .
H46 H 0.1415 0.0494 0.3156 0.035 Uiso 1 1 calc R
C47 C 0.2096(2) -0.07131(10) 0.29913(14) 0.0229(5) Uani 1 1 d .
C48 C 0.2417(2) -0.11880(10) 0.34416(14) 0.0234(5) Uani 1 1 d .
C49 C 0.4106(3) 0.12479(11) 0.56679(16) 0.0336(7) Uani 1 1 d .
H49 H 0.3958 0.1352 0.5154 0.040 Uiso 1 1 calc R
C50 C 0.3978(3) 0.16354(11) 0.62032(17) 0.0350(7) Uani 1 1 d .
H50 H 0.3765 0.1992 0.6056 0.042 Uiso 1 1 calc R
C51 C 0.4168(3) 0.14908(11) 0.69409(16) 0.0313(6) Uani 1 1 d .
H51 H 0.4079 0.1746 0.7315 0.038 Uiso 1 1 calc R
C52 C 0.4493(2) 0.09646(10) 0.71475(14) 0.0253(6) Uani 1 1 d .
C53 C 0.4699(3) 0.07841(11) 0.79074(14) 0.0306(6) Uani 1 1 d .
H53 H 0.4613 0.1028 0.8296 0.037 Uiso 1 1 calc R
C54 C 0.5010(3) 0.02779(11) 0.80862(15) 0.0307(6) Uani 1 1 d .
H54 H 0.5139 0.0170 0.8598 0.037 Uiso 1 1 calc R
C55 C 0.5151(2) -0.01024(11) 0.75195(14) 0.0267(6) Uani 1 1 d .
C56 C 0.5470(3) -0.06331(11) 0.76863(16) 0.0347(7) Uani 1 1 d .
H56 H 0.5610 -0.0751 0.8194 0.042 Uiso 1 1 calc R
C57 C 0.5582(3) -0.09816(12) 0.71277(18) 0.0408(7) Uani 1 1 d .
H57 H 0.5791 -0.1344 0.7235 0.049 Uiso 1 1 calc R
C58 C 0.5378(3) -0.07892(11) 0.63905(17) 0.0378(7) Uani 1 1 d .
H58 H 0.5453 -0.1034 0.6000 0.045 Uiso 1 1 calc R
C59 C 0.4964(2) 0.00538(10) 0.67591(14) 0.0233(5) Uani 1 1 d .
C60 C 0.4623(2) 0.06001(10) 0.65616(14) 0.0220(5) Uani 1 1 d .

loop_
_atom_site_aniso_label
_atom_site_aniso_U_11
_atom_site_aniso_U_22
_atom_site_aniso_U_33
_atom_site_aniso_U_23
_atom_site_aniso_U_13
_atom_site_aniso_U_12
Cu1 0.0328(2) 0.02929(19) 0.02372(18) -0.00706(13) 0.00929(13) -0.00290(15)
N1 0.0290(12) 0.0298(12) 0.0236(11) -0.0051(9) 0.0081(9) -0.0032(10)
N2 0.0337(13) 0.0241(12) 0.0244(11) -0.0033(9) 0.0075(9) -0.0011(10)
C1 0.0310(15) 0.0192(13) 0.0246(13) -0.0001(10) 0.0077(11) -0.0011(11)
C2 0.0330(15) 0.0240(14) 0.0256(13) 0.0020(11) 0.0047(11) -0.0002(12)
C3 0.0281(15) 0.0248(15) 0.0480(18) 0.0055(13) 0.0055(13) -0.0021(12)
C4 0.0391(18) 0.0326(16) 0.0513(19) 0.0065(14) 0.0233(15) -0.0008(14)
C5 0.0494(19) 0.0342(17) 0.0301(15) 0.0008(12) 0.0172(14) -0.0042(14)
C6 0.0386(16) 0.0352(16) 0.0234(14) -0.0020(12) 0.0054(12) -0.0048(13)
C7 0.0287(14) 0.0256(14) 0.0161(12) 0.0012(10) 0.0030(10) -0.0024(11)
C8 0.0220(13) 0.0333(15) 0.0219(13) -0.0014(11) 0.0067(10) 0.0004(11)
C9 0.0361(16) 0.0291(15) 0.0239(13) -0.0035(11) 0.0081(11) -0.0035(12)
C10 0.0279(15) 0.0393(17) 0.0298(14) -0.0028(12) 0.0052(12) -0.0084(13)
C11 0.0223(14) 0.0469(18) 0.0292(14) 0.0014(13) 0.0039(11) 0.0026(13)
C12 0.0320(15) 0.0290(15) 0.0219(13) 0.0013(11) 0.0039(11) 0.0074(12)
C13 0.0322(15) 0.0158(13) 0.0283(13) -0.0023(10) 0.0077(11) -0.0010(11)
C14 0.0386(17) 0.0230(14) 0.0291(14) -0.0007(11) 0.0051(12) -0.0040(12)
C15 0.0381(17) 0.0265(15) 0.0425(17) 0.0083(13) -0.0025(14) -0.0049(13)
C16 0.0311(16) 0.0281(16) 0.060(2) 0.0104(14) 0.0135(14) 0.0015(13)
C17 0.0399(17) 0.0301(16) 0.0428(17) 0.0025(13) 0.0173(14) 0.0013(13)
C18 0.0352(16) 0.0299(15) 0.0296(14) 0.0011(12) 0.0084(12) -0.0023(12)
C19 0.0341(15) 0.0207(13) 0.0206(12) 0.0025(10) 0.0093(11) -0.0016(11)
C20 0.0341(15) 0.0244(14) 0.0253(13) 0.0009(11) 0.0086(11) -0.0007(12)
C21 0.0522(19) 0.0293(15) 0.0229(14) -0.0033(11) 0.0067(13) -0.0079(14)
C22 0.0395(17) 0.0430(18) 0.0281(15) 0.0101(13) 0.0005(12) -0.0103(14)
C23 0.0356(16) 0.0367(17) 0.0328(15) 0.0141(13) 0.0094(13) 0.0049(13)
C24 0.0392(16) 0.0250(14) 0.0275(14) 0.0033(11) 0.0123(12) 0.0009(12)
K1 0.0375(3) 0.0272(3) 0.0190(3) -0.0022(2) 0.0028(2) -0.0018(3)
N3 0.0318(13) 0.0342(13) 0.0250(12) 0.0020(10) 0.0050(10) 0.0014(10)
N4 0.0368(13) 0.0248(12) 0.0278(12) -0.0008(10) 0.0064(10) -0.0028(10)
N5 0.0295(12) 0.0277(12) 0.0228(11) 0.0008(9) 0.0033(9) -0.0018(10)
N6 0.0275(12) 0.0251(12) 0.0234(11) -0.0005(9) -0.0014(9) 0.0016(9)
N7 0.0329(13) 0.0270(12) 0.0238(11) 0.0008(9) 0.0037(9) -0.0025(10)
N8 0.0360(13) 0.0263(12) 0.0277(12) -0.0046(9) 0.0050(10) 0.0022(10)
C25 0.0368(16) 0.0390(17) 0.0261(14) 0.0079(12) 0.0036(12) 0.0008(13)
C26 0.0321(16) 0.0328(16) 0.0392(16) 0.0096(13) 0.0028(13) 0.0049(13)
C27 0.0296(15) 0.0273(15) 0.0434(17) 0.0015(13) 0.0068(13) 0.0023(12)
C28 0.0205(13) 0.0276(14) 0.0319(14) 0.0009(11) 0.0062(11) -0.0004(11)
C29 0.0303(15) 0.0320(16) 0.0334(15) -0.0061(12) 0.0096(12) 0.0010(12)
C30 0.0306(15) 0.0396(17) 0.0229(13) -0.0008(12) 0.0080(11) 0.0001(13)
C31 0.0182(13) 0.0313(15) 0.0258(13) 0.0017(11) 0.0061(10) -0.0035(11)
C32 0.0277(15) 0.0401(17) 0.0252(14) 0.0058(12) 0.0080(11) -0.0032(12)
C33 0.0339(16) 0.0272(15) 0.0347(15) 0.0104(12) 0.0064(12) -0.0025(12)
C34 0.0402(17) 0.0217(14) 0.0350(15) 0.0005(12) 0.0089(13) -0.0032(12)
C35 0.0195(13) 0.0246(14) 0.0272(13) -0.0002(11) 0.0057(10) -0.0040(11)
C36 0.0217(13) 0.0265(14) 0.0255(13) 0.0007(11) 0.0053(10) -0.0031(11)
C37 0.0381(16) 0.0324(16) 0.0263(14) 0.0060(12) 0.0051(12) -0.0062(13)
C38 0.0410(17) 0.0258(15) 0.0385(16) 0.0073(12) 0.0041(13) -0.0038(13)
C39 0.0404(17) 0.0215(14) 0.0423(17) -0.0049(12) 0.0060(13) -0.0035(12)
C40 0.0239(14) 0.0264(14) 0.0307(14) -0.0045(11) 0.0036(11) -0.0065(11)
C41 0.0307(15) 0.0308(15) 0.0310(15) -0.0104(12) 0.0065(12) -0.0074(12)
C42 0.0299(15) 0.0393(17) 0.0208(13) -0.0073(12) 0.0039(11) -0.0054(13)
C43 0.0197(13) 0.0329(15) 0.0222(13) -0.0034(11) 0.0031(10) -0.0044(11)
C44 0.0285(15) 0.0417(17) 0.0199(13) 0.0026(12) 0.0012(11) -0.0036(12)
C45 0.0297(15) 0.0331(16) 0.0287(14) 0.0076(12) 0.0007(11) 0.0002(12)
C46 0.0280(14) 0.0272(15) 0.0303(14) -0.0011(11) 0.0005(11) 0.0018(12)
C47 0.0174(12) 0.0277(14) 0.0229(12) -0.0018(10) 0.0015(10) -0.0040(10)
C48 0.0193(13) 0.0268(14) 0.0239(13) -0.0022(10) 0.0039(10) -0.0062(11)
C49 0.0333(16) 0.0338(16) 0.0332(15) 0.0091(12) 0.0047(12) 0.0010(13)
C50 0.0332(16) 0.0248(15) 0.0458(17) 0.0052(13) 0.0036(13) 0.0033(12)
C51 0.0286(15) 0.0254(15) 0.0392(16) -0.0073(12) 0.0047(12) -0.0010(12)
C52 0.0221(13) 0.0262(14) 0.0275(13) -0.0043(11) 0.0043(11) -0.0011(11)
C53 0.0318(15) 0.0368(17) 0.0230(13) -0.0071(12) 0.0046(11) -0.0006(13)
C54 0.0320(15) 0.0381(17) 0.0222(13) 0.0026(12) 0.0050(11) -0.0033(13)
C55 0.0222(13) 0.0299(15) 0.0271(13) 0.0004(11) 0.0022(11) -0.0003(11)
C56 0.0342(16) 0.0333(16) 0.0362(16) 0.0100(13) 0.0051(13) 0.0000(13)
C57 0.0407(18) 0.0264(16) 0.0540(19) 0.0068(14) 0.0050(15) 0.0022(13)
C58 0.0420(18) 0.0281(16) 0.0428(17) -0.0089(13) 0.0068(14) 0.0057(13)
C59 0.0192(13) 0.0241(14) 0.0268(13) -0.0019(11) 0.0047(10) -0.0018(10)
C60 0.0179(13) 0.0244(13) 0.0232(12) -0.0012(10) 0.0020(10) -0.0043(10)

loop_
_atom_type_symbol
_atom_type_description
_atom_type_scat_dispersion_real
_atom_type_scat_dispersion_imag
_atom_type_scat_source
C C 0.0033 0.0016 'International Tables Vol C Tables 4.2.6.8 and 6.1.1.4'
H H 0.0000 0.0000 'International Tables Vol C Tables 4.2.6.8 and 6.1.1.4'
N N 0.0061 0.0033 'International Tables Vol C Tables 4.2.6.8 and 6.1.1.4'
K K 0.2009 0.2494 'International Tables Vol C Tables 4.2.6.8 and 6.1.1.4'
Cu Cu 0.3201 1.2651 'International Tables Vol C Tables 4.2.6.8 and 6.1.1.4'

loop_
_exptl_crystal_face_index_h
_exptl_crystal_face_index_k
_exptl_crystal_face_index_l
_exptl_crystal_face_perp_dist
0.00 -1.00 -1.00 0.1120
0.00 1.00 1.00 0.0820
0.00 1.00 -1.00 0.1660
0.00 -1.00 1.00 0.0660
1.00 1.00 0.00 0.0740
-1.00 -1.00 0.00 0.0880
-1.00 2.00 0.00 0.1860
0.00 0.00 1.00 0.0660
0.00 0.00 -1.00 0.1440
-1.00 -1.00 2.00 0.0740

loop_
_geom_angle_atom_site_label_1
_geom_angle_atom_site_label_2
_geom_angle_atom_site_label_3
_geom_angle
_geom_angle_site_symmetry_1
_geom_angle_site_symmetry_3
N1 Cu1 N2 176.45(10) . .
C1 N1 C7 118.5(2) . .
C1 N1 Cu1 122.30(17) . .
C7 N1 Cu1 119.04(17) . .
C19 N2 C13 120.9(2) . .
C19 N2 Cu1 121.22(17) . .
C13 N2 Cu1 117.70(17) . .
N1 C1 C2 120.7(2) . .
N1 C1 C6 122.7(2) . .
C2 C1 C6 116.5(2) . .
C3 C2 C1 121.4(3) . .
C3 C2 H2 119.3 . .
C1 C2 H2 119.3 . .
C4 C3 C2 120.7(3) . .
C4 C3 H3 119.6 . .
C2 C3 H3 119.6 . .
C3 C4 C5 119.2(3) . .
C3 C4 H4 120.4 . .
C5 C4 H4 120.4 . .
C6 C5 C4 120.2(3) . .
C6 C5 H5 119.9 . .
C4 C5 H5 119.9 . .
C5 C6 C1 121.9(3) . .
C5 C6 H6 119.1 . .
C1 C6 H6 119.1 . .
C12 C7 N1 120.3(2) . .
C12 C7 C8 116.7(2) . .
N1 C7 C8 122.8(2) . .
C9 C8 C7 121.3(2) . .
C9 C8 H8 119.3 . .
C7 C8 H8 119.3 . .
C8 C9 C10 121.0(3) . .
C8 C9 H9 119.5 . .
C10 C9 H9 119.5 . .
C11 C10 C9 118.7(3) . .
C11 C10 H10 120.6 . .
C9 C10 H10 120.6 . .
C10 C11 C12 121.0(3) . .
C10 C11 H11 119.5 . .
C12 C11 H11 119.5 . .
C11 C12 C7 121.3(3) . .
C11 C12 H12 119.4 . .
C7 C12 H12 119.4 . .
N2 C13 C14 119.2(2) . .
N2 C13 C18 124.9(2) . .
C14 C13 C18 115.7(3) . .
C15 C14 C13 122.2(3) . .
C15 C14 H14 118.9 . .
C13 C14 H14 118.9 . .
C14 C15 C16 121.0(3) . .
C14 C15 H15 119.5 . .
C16 C15 H15 119.5 . .
C17 C16 C15 117.8(3) . .
C17 C16 H16 121.1 . .
C15 C16 H16 121.1 . .
C18 C17 C16 121.6(3) . .
C18 C17 H17 119.2 . .
C16 C17 H17 119.2 . .
C17 C18 C13 121.7(3) . .
C17 C18 H18 119.1 . .
C13 C18 H18 119.1 . .
N2 C19 C24 120.0(2) . .
N2 C19 C20 124.2(2) . .
C24 C19 C20 115.7(2) . .
C21 C20 C19 121.7(3) . .
C21 C20 H20 119.2 . .
C19 C20 H20 119.2 . .
C20 C21 C22 121.6(3) . .
C20 C21 H21 119.2 . .
C22 C21 H21 119.2 . .
C21 C22 C23 117.8(3) . .
C21 C22 H22 121.1 . .
C23 C22 H22 121.1 . .
C24 C23 C22 121.2(3) . .
C24 C23 H23 119.4 . .
C22 C23 H23 119.4 . .
C23 C24 C19 122.0(3) . .
C23 C24 H24 119.0 . .
C19 C24 H24 119.0 . .
N6 K1 N5 59.04(6) . .
N6 K1 N3 94.27(6) . .
N5 K1 N3 124.09(7) . .
N6 K1 N4 123.75(7) . .
N5 K1 N4 94.85(6) . .
N3 K1 N4 58.11(6) . .
N6 K1 N8 157.93(7) . .
N5 K1 N8 107.18(6) . .
N3 K1 N8 107.77(6) . .
N4 K1 N8 71.54(7) . .
N6 K1 N7 135.72(6) . .
N5 K1 N7 161.99(6) . .
N3 K1 N7 70.09(7) . .
N4 K1 N7 83.66(6) . .
N8 K1 N7 55.28(6) . .
N6 K1 N8 69.95(6) . 3_656
N5 K1 N8 99.73(6) . 3_656
N3 K1 N8 116.77(6) . 3_656
N4 K1 N8 164.14(6) . 3_656
N8 K1 N8 98.00(6) . 3_656
N7 K1 N8 80.54(6) . 3_656
N6 K1 N7 81.19(6) . 3_656
N5 K1 N7 64.16(6) . 3_656
N3 K1 N7 166.56(6) . 3_656
N4 K1 N7 134.61(6) . 3_656
N8 K1 N7 77.03(6) . 3_656
N7 K1 N7 104.41(5) . 3_656
N8 K1 N7 49.79(6) 3_656 3_656
N6 K1 K1 114.51(5) . 3_656
N5 K1 K1 110.53(5) . 3_656
N3 K1 K1 125.37(5) . 3_656
N4 K1 K1 121.44(5) . 3_656
N8 K1 K1 51.03(5) . 3_656
N7 K1 K1 56.67(5) . 3_656
N8 K1 K1 46.97(4) 3_656 3_656
N7 K1 K1 47.74(4) 3_656 3_656
C25 N3 C36 117.3(2) . .
C25 N3 K1 120.78(18) . .
C36 N3 K1 113.53(16) . .
C34 N4 C35 117.6(2) . .
C34 N4 K1 121.83(18) . .
C35 N4 K1 112.09(16) . .
C37 N5 C48 117.3(2) . .
C37 N5 K1 122.18(17) . .
C48 N5 K1 117.29(16) . .
C46 N6 C47 117.7(2) . .
C46 N6 K1 121.52(17) . .
C47 N6 K1 116.92(15) . .
C49 N7 C60 117.3(2) . .
C49 N7 K1 120.83(17) . .
C60 N7 K1 110.19(15) . .
C49 N7 K1 121.41(18) . 3_656
C60 N7 K1 103.78(15) . 3_656
K1 N7 K1 75.59(5) . 3_656
C58 N8 C59 117.2(2) . .
C58 N8 K1 115.81(18) . .
C59 N8 K1 113.02(16) . .
C58 N8 K1 111.13(18) . 3_656
C59 N8 K1 112.45(16) . 3_656
K1 N8 K1 82.00(6) . 3_656
N3 C25 C26 124.7(3) . .
N3 C25 H25 117.6 . .
C26 C25 H25 117.6 . .
C27 C26 C25 118.3(3) . .
C27 C26 H26 120.8 . .
C25 C26 H26 120.8 . .
C26 C27 C28 119.6(3) . .
C26 C27 H27 120.2 . .
C28 C27 H27 120.2 . .
C27 C28 C36 118.1(2) . .
C27 C28 C29 122.3(3) . .
C36 C28 C29 119.6(2) . .
C30 C29 C28 120.9(3) . .
C30 C29 H29 119.5 . .
C28 C29 H29 119.5 . .
C29 C30 C31 121.0(2) . .
C29 C30 H30 119.5 . .
C31 C30 H30 119.5 . .
C35 C31 C32 118.0(2) . .
C35 C31 C30 120.3(2) . .
C32 C31 C30 121.7(2) . .
C33 C32 C31 119.1(2) . .
C33 C32 H32 120.4 . .
C31 C32 H32 120.4 . .
C32 C33 C34 118.6(3) . .
C32 C33 H33 120.7 . .
C34 C33 H33 120.7 . .
N4 C34 C33 124.4(3) . .
N4 C34 H34 117.8 . .
C33 C34 H34 117.8 . .
N4 C35 C31 122.2(2) . .
N4 C35 C36 119.1(2) . .
C31 C35 C36 118.7(2) . .
N3 C36 C28 121.9(2) . .
N3 C36 C35 118.6(2) . .
C28 C36 C35 119.4(2) . .
N5 C37 C38 124.6(3) . .
N5 C37 H37 117.7 . .
C38 C37 H37 117.7 . .
C39 C38 C37 118.3(3) . .
C39 C38 H38 120.8 . .
C37 C38 H38 120.8 . .
C38 C39 C40 119.7(3) . .
C38 C39 H39 120.1 . .
C40 C39 H39 120.1 . .
C39 C40 C48 117.7(2) . .
C39 C40 C41 121.9(2) . .
C48 C40 C41 120.4(2) . .
C42 C41 C40 120.6(3) . .
C42 C41 H41 119.7 . .
C40 C41 H41 119.7 . .
C41 C42 C43 121.5(2) . .
C41 C42 H42 119.3 . .
C43 C42 H42 119.3 . .
C44 C43 C47 117.8(2) . .
C44 C43 C42 122.6(2) . .
C47 C43 C42 119.6(2) . .
C45 C44 C43 120.2(2) . .
C45 C44 H44 119.9 . .
C43 C44 H44 119.9 . .
C44 C45 C46 117.7(3) . .
C44 C45 H45 121.1 . .
C46 C45 H45 121.1 . .
N6 C46 C45 124.7(3) . .
N6 C46 H46 117.7 . .
C45 C46 H46 117.7 . .
N6 C47 C43 121.8(2) . .
N6 C47 C48 119.1(2) . .
C43 C47 C48 119.0(2) . .
N5 C48 C40 122.4(2) . .
N5 C48 C47 118.8(2) . .
C40 C48 C47 118.8(2) . .
N7 C49 C50 124.5(3) . .
N7 C49 H49 117.7 . .
C50 C49 H49 117.7 . .
C51 C50 C49 118.4(3) . .
C51 C50 H50 120.8 . .
C49 C50 H50 120.8 . .
C50 C51 C52 119.9(3) . .
C50 C51 H51 120.0 . .
C52 C51 H51 120.0 . .
C51 C52 C53 123.0(2) . .
C51 C52 C60 117.5(2) . .
C53 C52 C60 119.5(2) . .
C54 C53 C52 121.5(2) . .
C54 C53 H53 119.2 . .
C52 C53 H53 119.2 . .
C53 C54 C55 121.1(2) . .
C53 C54 H54 119.5 . .
C55 C54 H54 119.5 . .
C56 C55 C59 117.6(2) . .
C56 C55 C54 122.5(2) . .
C59 C55 C54 119.9(2) . .
C57 C56 C55 120.5(3) . .
C57 C56 H56 119.8 . .
C55 C56 H56 119.8 . .
C56 C57 C58 117.8(3) . .
C56 C57 H57 121.1 . .
C58 C57 H57 121.1 . .
N8 C58 C57 124.6(3) . .
N8 C58 H58 117.7 . .
C57 C58 H58 117.7 . .
N8 C59 C55 122.3(2) . .
N8 C59 C60 118.4(2) . .
C55 C59 C60 119.3(2) . .
N7 C60 C52 122.3(2) . .
N7 C60 C59 119.0(2) . .
C52 C60 C59 118.7(2) . .

loop_
_geom_bond_atom_site_label_1
_geom_bond_atom_site_label_2
_geom_bond_distance
_geom_bond_site_symmetry_2
Cu1 N1 1.860(2) .
Cu1 N2 1.879(2) .
N1 C1 1.398(3) .
N1 C7 1.405(3) .
N2 C19 1.389(3) .
N2 C13 1.392(3) .
C1 C2 1.398(4) .
C1 C6 1.409(4) .
C2 C3 1.389(4) .
C2 H2 0.9500 .
C3 C4 1.378(4) .
C3 H3 0.9500 .
C4 C5 1.383(4) .
C4 H4 0.9500 .
C5 C6 1.381(4) .
C5 H5 0.9500 .
C6 H6 0.9500 .
C7 C12 1.402(4) .
C7 C8 1.406(4) .
C8 C9 1.379(4) .
C8 H8 0.9500 .
C9 C10 1.382(4) .
C9 H9 0.9500 .
C10 C11 1.378(4) .
C10 H10 0.9500 .
C11 C12 1.384(4) .
C11 H11 0.9500 .
C12 H12 0.9500 .
C13 C14 1.403(4) .
C13 C18 1.409(4) .
C14 C15 1.379(4) .
C14 H14 0.9500 .
C15 C16 1.389(4) .
C15 H15 0.9500 .
C16 C17 1.382(4) .
C16 H16 0.9500 .
C17 C18 1.377(4) .
C17 H17 0.9500 .
C18 H18 0.9500 .
C19 C24 1.407(4) .
C19 C20 1.414(4) .
C20 C21 1.379(4) .
C20 H20 0.9500 .
C21 C22 1.385(4) .
C21 H21 0.9500 .
C22 C23 1.389(4) .
C22 H22 0.9500 .
C23 C24 1.383(4) .
C23 H23 0.9500 .
C24 H24 0.9500 .
K1 N6 2.806(2) .
K1 N5 2.810(2) .
K1 N3 2.826(2) .
K1 N4 2.859(2) .
K1 N8 2.916(2) .
K1 N7 3.018(2) .
K1 N8 3.101(2) 3_656
K1 N7 3.408(2) 3_656
N3 C25 1.322(4) .
N3 C36 1.360(3) .
N4 C34 1.321(3) .
N4 C35 1.355(3) .
N5 C37 1.326(3) .
N5 C48 1.360(3) .
N6 C46 1.320(3) .
N6 C47 1.359(3) .
N7 C49 1.324(3) .
N7 C60 1.356(3) .
N7 K1 3.408(2) 3_656
N8 C58 1.320(4) .
N8 C59 1.361(3) .
N8 K1 3.101(2) 3_656
C25 C26 1.393(4) .
C25 H25 0.9500 .
C26 C27 1.361(4) .
C26 H26 0.9500 .
C27 C28 1.403(4) .
C27 H27 0.9500 .
C28 C36 1.413(4) .
C28 C29 1.434(4) .
C29 C30 1.346(4) .
C29 H29 0.9500 .
C30 C31 1.430(4) .
C30 H30 0.9500 .
C31 C35 1.409(3) .
C31 C32 1.410(4) .
C32 C33 1.364(4) .
C32 H32 0.9500 .
C33 C34 1.393(4) .
C33 H33 0.9500 .
C34 H34 0.9500 .
C35 C36 1.449(4) .
C37 C38 1.390(4) .
C37 H37 0.9500 .
C38 C39 1.368(4) .
C38 H38 0.9500 .
C39 C40 1.404(4) .
C39 H39 0.9500 .
C40 C48 1.411(4) .
C40 C41 1.427(4) .
C41 C42 1.342(4) .
C41 H41 0.9500 .
C42 C43 1.431(4) .
C42 H42 0.9500 .
C43 C44 1.401(4) .
C43 C47 1.414(3) .
C44 C45 1.363(4) .
C44 H44 0.9500 .
C45 C46 1.398(4) .
C45 H45 0.9500 .
C46 H46 0.9500 .
C47 C48 1.451(4) .
C49 C50 1.397(4) .
C49 H49 0.9500 .
C50 C51 1.361(4) .
C50 H50 0.9500 .
C51 C52 1.401(4) .
C51 H51 0.9500 .
C52 C53 1.425(4) .
C52 C60 1.426(4) .
C53 C54 1.340(4) .
C53 H53 0.9500 .
C54 C55 1.429(4) .
C54 H54 0.9500 .
C55 C56 1.396(4) .
C55 C59 1.408(3) .
C56 C57 1.359(4) .
C56 H56 0.9500 .
C57 C58 1.397(4) .
C57 H57 0.9500 .
C58 H58 0.9500 .
C59 C60 1.449(4) .
